data_2220812
loop_
_publ_author_name
'Karaca, Selvi'
'Akkurt, Mehmet'
'Safari, Nasser'
'Amani, Vahid'
'B\"uy\"ukg\"ung\"or, Orhan'
'Abedi, Anita'

_publ_section_title
;
 Bis(phenanthridinium) hexachloridoplatinate(IV) dimethyl sulfoxide
 disolvate
;
_journal_coeditor_code HG2472
_journal_issue 2
_journal_name_full 'Acta Crystallographica Section E'
_journal_page_first m235
_journal_paper_doi 10.1107/S1600536809002736
_journal_volume 65
_journal_year 2009
_chemical_formula_iupac '(C13 H10 N)2 [Pt Cl6], 2C2 H6 O S'
_chemical_formula_moiety '2(C13 H10 N +), Cl6 Pt 2-, 2(C2 H6 O S)'
_chemical_formula_sum 'C30 H32 Cl6 N2 O2 Pt S2'
_chemical_formula_weight 924.50
_chemical_name_systematic
;
Bis(phenanthridinium) hexachloridoplatinate(IV) dimethyl sulfoxide disolvate
;
_space_group_IT_number 60
_symmetry_cell_setting orthorhombic
_symmetry_space_group_name_Hall '-P 2n 2ab'
_symmetry_space_group_name_H-M 'P b c n'
_atom_sites_solution_hydrogens geom
_atom_sites_solution_primary direct
_atom_sites_solution_secondary difmap
_cell_angle_alpha 90
_cell_angle_beta 90
_cell_angle_gamma 90
_cell_formula_units_Z 4
_cell_length_a 24.3695(11)
_cell_length_b 7.9061(3)
_cell_length_c 17.4322(6)
_cell_measurement_reflns_used 46774
_cell_measurement_temperature 295(2)
_cell_measurement_theta_max 27.31
_cell_measurement_theta_min 1.44
_cell_volume 3358.6(2)
_computing_cell_refinement 'X-AREA (Stoe & Cie, 2002)'
_computing_data_collection 'X-AREA (Stoe & Cie, 2002)'
_computing_data_reduction 'X-RED32 (Stoe & Cie, 2002)'
_computing_molecular_graphics 'ORTEP-3 for Windows (Farrugia, 1997)'
_computing_publication_material 'WinGX (Farrugia, 1999)'
_computing_structure_refinement 'SHELXL97 (Sheldrick, 2008)'
_computing_structure_solution 'SIR97 (Altomare <i>et al.</i>,  1999)'
_diffrn_ambient_temperature 295(3)
_diffrn_detector_area_resol_mean 6.67
_diffrn_measured_fraction_theta_full 0.988
_diffrn_measured_fraction_theta_max 0.988
_diffrn_measurement_device '2-circle goniometer'
_diffrn_measurement_device_type 'Stoe IPDS-2'
_diffrn_measurement_method \w
_diffrn_radiation_monochromator 'plane graphite'
_diffrn_radiation_type 'Mo K\a'
_diffrn_radiation_wavelength 0.71073
_diffrn_reflns_av_R_equivalents 0.1061
_diffrn_reflns_av_sigmaI/netI 0.0388
_diffrn_reflns_limit_h_max 30
_diffrn_reflns_limit_h_min -30
_diffrn_reflns_limit_k_max 10
_diffrn_reflns_limit_k_min -9
_diffrn_reflns_limit_l_max 20
_diffrn_reflns_limit_l_min -22
_diffrn_reflns_number 33029
_diffrn_reflns_reduction_process
;
;
_diffrn_reflns_theta_full 26.77
_diffrn_reflns_theta_max 26.77
_diffrn_reflns_theta_min 1.67
_diffrn_standards_number 0
_exptl_absorpt_coefficient_mu 4.812
_exptl_absorpt_correction_T_max 0.671
_exptl_absorpt_correction_T_min 0.114
_exptl_absorpt_correction_type integration
_exptl_absorpt_process_details '(X-RED32; Stoe & Cie, 2002)'
_exptl_crystal_colour yellow
_exptl_crystal_density_diffrn 1.828
_exptl_crystal_density_method 'Not Measured'
_exptl_crystal_description prism
_exptl_crystal_F_000 1816
_exptl_crystal_size_max 0.800
_exptl_crystal_size_mid 0.350
_exptl_crystal_size_min 0.090
_refine_diff_density_max 2.203
_refine_diff_density_min -1.014
_refine_ls_extinction_method none
_refine_ls_goodness_of_fit_ref 1.118
_refine_ls_hydrogen_treatment mixed
_refine_ls_matrix_type full
_refine_ls_number_parameters 199
_refine_ls_number_reflns 3533
_refine_ls_number_restraints 0
_refine_ls_restrained_S_all 1.118
_refine_ls_R_factor_all 0.0557
_refine_ls_R_factor_gt 0.0449
_refine_ls_shift/su_max 0.001
_refine_ls_shift/su_mean 0.000
_refine_ls_structure_factor_coef Fsqd
_refine_ls_weighting_details 'calc w=1/[\s^2^(Fo^2^)+(0.0192P)^2^+15.6678P] where P=(Fo^2^+2Fc^2^)/3'
_refine_ls_weighting_scheme calc
_refine_ls_wR_factor_gt 0.0912
_refine_ls_wR_factor_ref 0.0959
_reflns_number_gt 2992
_reflns_number_total 3533
_reflns_threshold_expression I>2\s(I)
_cod_data_source_file hg2472.cif
_cod_data_source_block I
_cod_database_code 2220812
_cod_database_fobs_code 2220812

loop_
_symmetry_equiv_pos_site_id
_symmetry_equiv_pos_as_xyz
1 x,y,z
2 1/2-x,1/2-y,1/2+z
3 1/2+x,1/2-y,-z
4 -x,y,1/2-z
5 -x,-y,-z
6 1/2+x,1/2+y,1/2-z
7 1/2-x,1/2+y,z
8 x,-y,1/2+z

loop_
_atom_site_aniso_label
_atom_site_aniso_U_11
_atom_site_aniso_U_22
_atom_site_aniso_U_33
_atom_site_aniso_U_12
_atom_site_aniso_U_13
_atom_site_aniso_U_23
N1 0.030(3) 0.053(3) 0.052(3) -0.001(2) -0.008(2) -0.008(3)
C1 0.036(3) 0.037(3) 0.041(3) 0.002(2) -0.004(2) -0.009(2)
C2 0.043(3) 0.056(4) 0.054(4) 0.007(3) -0.005(3) -0.007(3)
C3 0.062(5) 0.059(4) 0.051(4) 0.011(4) -0.007(4) -0.001(3)
C4 0.074(5) 0.057(4) 0.046(4) 0.004(4) 0.013(4) 0.000(3)
C5 0.051(4) 0.061(4) 0.044(4) -0.005(3) 0.008(3) -0.009(3)
C6 0.034(3) 0.047(3) 0.044(3) 0.005(3) 0.001(3) -0.013(3)
C7 0.026(3) 0.057(4) 0.061(4) 0.002(3) -0.002(3) -0.012(3)
C8 0.036(3) 0.043(3) 0.042(3) 0.002(3) -0.001(3) -0.013(3)
C9 0.053(4) 0.053(4) 0.042(3) -0.002(3) -0.006(3) -0.004(3)
C10 0.059(4) 0.055(4) 0.053(4) -0.005(4) 0.006(4) 0.000(3)
C11 0.040(4) 0.061(4) 0.078(5) 0.000(3) 0.018(4) 0.003(4)
C12 0.035(3) 0.054(4) 0.064(4) 0.005(3) 0.002(3) 0.000(3)
C13 0.032(3) 0.041(3) 0.042(3) 0.004(2) -0.001(2) -0.013(3)
S1 0.0602(13) 0.0891(16) 0.0836(15) -0.0018(11) -0.0189(11) -0.0056(12)
O1 0.049(3) 0.170(7) 0.077(4) 0.013(4) -0.021(3) 0.027(4)
C14 0.072(6) 0.106(7) 0.062(5) -0.016(5) -0.017(4) 0.030(5)
C15 0.095(8) 0.166(11) 0.071(6) -0.051(8) 0.009(6) -0.023(7)
Pt1 0.0247(2) 0.0484(2) 0.0342(2) 0.0000 0.00050(10) 0.0000
Cl1 0.0434(9) 0.0616(9) 0.0548(9) 0.0150(8) -0.0025(7) 0.0076(8)
Cl2 0.0390(8) 0.0611(9) 0.0527(9) 0.0007(7) -0.0073(7) 0.0160(8)
Cl3 0.0396(8) 0.0715(10) 0.0463(8) 0.0082(8) 0.0145(7) 0.0067(8)

loop_
_atom_site_type_symbol
_atom_site_label
_atom_site_fract_x
_atom_site_fract_y
_atom_site_fract_z
_atom_site_U_iso_or_equiv
_atom_site_thermal_displace_type
_atom_site_calc_flag
_atom_site_refinement_flags
_atom_site_occupancy
N N1 0.3026(2) 0.7872(7) 0.9147(3) 0.0450(17) Uani . . 1.000
C C1 0.2284(2) 0.9236(7) 0.8111(3) 0.0380(17) Uani . . 1.000
C C2 0.1935(3) 0.9962(8) 0.7558(4) 0.051(2) Uani . . 1.000
C C3 0.2148(3) 1.0700(9) 0.6916(4) 0.057(3) Uani . . 1.000
C C4 0.2715(3) 1.0779(9) 0.6797(4) 0.059(3) Uani . . 1.000
C C5 0.3067(3) 1.0107(9) 0.7327(4) 0.052(2) Uani . . 1.000
C C6 0.2855(2) 0.9333(8) 0.7987(3) 0.0417(17) Uani . . 1.000
C C7 0.3209(3) 0.8621(8) 0.8539(4) 0.048(2) Uani . . 1.000
C C8 0.2463(3) 0.7702(8) 0.9301(3) 0.0403(17) Uani . . 1.000
C C9 0.2309(3) 0.6859(9) 0.9972(4) 0.049(2) Uani . . 1.000
C C10 0.1764(3) 0.6683(9) 1.0126(4) 0.056(2) Uani . . 1.000
C C11 0.1378(3) 0.7337(9) 0.9637(5) 0.060(3) Uani . . 1.000
C C12 0.1527(3) 0.8186(8) 0.8981(4) 0.051(2) Uani . . 1.000
C C13 0.2085(2) 0.8394(7) 0.8797(3) 0.0383(17) Uani . . 1.000
S S1 0.42059(10) 0.6422(3) 1.04509(15) 0.0776(8) Uani . . 1.000
O O1 0.3643(2) 0.7031(10) 1.0318(4) 0.099(3) Uani . . 1.000
C C14 0.4292(4) 0.6686(12) 1.1452(5) 0.080(3) Uani . . 1.000
C C15 0.4641(5) 0.7984(15) 1.0151(6) 0.111(5) Uani . . 1.000
Pt Pt1 1.00000 0.67772(4) 0.25000 0.03580(10) Uani . . 1.000
Cl Cl1 0.95124(7) 0.8825(2) 0.18305(10) 0.0533(5) Uani . . 1.000
Cl Cl2 1.04739(6) 0.4687(2) 0.31590(9) 0.0509(5) Uani . . 1.000
Cl Cl3 1.06735(7) 0.6805(2) 0.15568(9) 0.0525(5) Uani . . 1.000
H HN1 0.325(4) 0.753(11) 0.948(5) 0.09(3) Uiso . . 1.000
H H2 0.15570 0.99380 0.76300 0.0610 Uiso calc R 1.000
H H3 0.19120 1.11580 0.65520 0.0690 Uiso calc R 1.000
H H4 0.28520 1.12890 0.63560 0.0710 Uiso calc R 1.000
H H5 0.34440 1.01640 0.72490 0.0620 Uiso calc R 1.000
H H7 0.35860 0.86920 0.84640 0.0580 Uiso calc R 1.000
H H9 0.25720 0.64290 1.03050 0.0590 Uiso calc R 1.000
H H10 0.16530 0.61150 1.05660 0.0670 Uiso calc R 1.000
H H11 0.10070 0.72030 0.97510 0.0710 Uiso calc R 1.000
H H12 0.12590 0.86250 0.86580 0.0610 Uiso calc R 1.000
H H14A 0.40670 0.58810 1.17200 0.1200 Uiso calc R 1.000
H H14B 0.41840 0.78110 1.15950 0.1200 Uiso calc R 1.000
H H14C 0.46700 0.65100 1.15850 0.1200 Uiso calc R 1.000
H H15A 0.46470 0.80150 0.96010 0.1660 Uiso calc R 1.000
H H15B 0.50040 0.77600 1.03400 0.1660 Uiso calc R 1.000
H H15C 0.45170 0.90540 1.03450 0.1660 Uiso calc R 1.000

loop_
_atom_type_symbol
_atom_type_description
_atom_type_scat_dispersion_real
_atom_type_scat_dispersion_imag
_atom_type_scat_source
S S 0.1246 0.1234 'International Tables Vol C Tables 4.2.6.8 and 6.1.1.4'
Pt Pt -1.7033 8.3905 'International Tables Vol C Tables 4.2.6.8 and 6.1.1.4'
O O 0.0106 0.0060 'International Tables Vol C Tables 4.2.6.8 and 6.1.1.4'
N N 0.0061 0.0033 'International Tables Vol C Tables 4.2.6.8 and 6.1.1.4'
Cl Cl 0.1484 0.1585 'International Tables Vol C Tables 4.2.6.8 and 6.1.1.4'
H H 0.0000 0.0000 'International Tables Vol C Tables 4.2.6.8 and 6.1.1.4'
C C 0.0033 0.0016 'International Tables Vol C Tables 4.2.6.8 and 6.1.1.4'

loop_
_exptl_crystal_face_index_h
_exptl_crystal_face_index_k
_exptl_crystal_face_index_l
_exptl_crystal_face_perp_dist
-6 -22 -9 0.3859
23 26 -10 0.3467
-28 1 30 0.1394
12 -1 -28 0.1686
6 0 1 0.0924
-1 0 0 0.0508
27 -7 1 0.3078
-28 9 -10 0.3093
-10 -25 -21 0.3341
9 -1 -3 0.1353
-13 0 7 0.0874

loop_
_geom_angle_atom_site_label_1
_geom_angle_atom_site_label_2
_geom_angle_atom_site_label_3
_geom_angle_site_symmetry_1
_geom_angle_site_symmetry_2
_geom_angle_site_symmetry_3
_geom_angle
_geom_angle_publ_flag
Cl1 Pt1 Cl2 4_755 . . 89.60(6) no
Cl2 Pt1 Cl2 . . 4_755 89.18(6) no
Cl2 Pt1 Cl3 . . 4_755 90.46(5) no
Cl1 Pt1 Cl3 4_755 . . 89.29(6) no
Cl2 Pt1 Cl3 4_755 . . 90.46(5) no
Cl3 Pt1 Cl3 . . 4_755 178.92(6) no
Cl1 Pt1 Cl2 4_755 . 4_755 178.75(6) no
Cl1 Pt1 Cl3 4_755 . 4_755 89.96(6) no
Cl2 Pt1 Cl3 4_755 . 4_755 90.32(5) no
Cl2 Pt1 Cl3 . . . 90.32(5) no
Cl1 Pt1 Cl1 . . 4_755 91.62(6) no
Cl1 Pt1 Cl2 . . . 178.75(6) no
Cl1 Pt1 Cl3 . . . 89.96(6) no
Cl1 Pt1 Cl2 . . 4_755 89.60(6) no
Cl1 Pt1 Cl3 . . 4_755 89.29(6) no
O1 S1 C14 . . . 103.1(4) no
O1 S1 C15 . . . 107.1(5) no
C14 S1 C15 . . . 98.2(5) no
C7 N1 C8 . . . 122.5(5) no
C8 N1 HN1 . . . 118(6) no
C7 N1 HN1 . . . 119(6) no
C2 C1 C13 . . . 123.3(5) no
C2 C1 C6 . . . 118.0(5) no
C6 C1 C13 . . . 118.7(5) no
C1 C2 C3 . . . 120.4(6) no
C2 C3 C4 . . . 121.1(7) no
C3 C4 C5 . . . 120.1(7) no
C4 C5 C6 . . . 119.5(6) no
C1 C6 C5 . . . 120.9(5) no
C5 C6 C7 . . . 120.6(5) no
C1 C6 C7 . . . 118.5(5) no
N1 C7 C6 . . . 122.1(6) no
C9 C8 C13 . . . 122.7(6) no
N1 C8 C9 . . . 117.9(6) no
N1 C8 C13 . . . 119.4(5) no
C8 C9 C10 . . . 118.4(7) no
C9 C10 C11 . . . 120.5(7) no
C10 C11 C12 . . . 121.4(7) no
C11 C12 C13 . . . 120.1(6) no
C1 C13 C8 . . . 118.8(5) no
C1 C13 C12 . . . 124.4(5) no
C8 C13 C12 . . . 116.9(5) no
C1 C2 H2 . . . 120.00 no
C3 C2 H2 . . . 120.00 no
C2 C3 H3 . . . 119.00 no
C4 C3 H3 . . . 120.00 no
C3 C4 H4 . . . 120.00 no
C5 C4 H4 . . . 120.00 no
C6 C5 H5 . . . 120.00 no
C4 C5 H5 . . . 120.00 no
N1 C7 H7 . . . 119.00 no
C6 C7 H7 . . . 119.00 no
C8 C9 H9 . . . 121.00 no
C10 C9 H9 . . . 121.00 no
C11 C10 H10 . . . 120.00 no
C9 C10 H10 . . . 120.00 no
C12 C11 H11 . . . 119.00 no
C10 C11 H11 . . . 119.00 no
C13 C12 H12 . . . 120.00 no
C11 C12 H12 . . . 120.00 no
S1 C14 H14A . . . 109.00 no
S1 C14 H14B . . . 109.00 no
S1 C14 H14C . . . 110.00 no
H14A C14 H14B . . . 109.00 no
H14A C14 H14C . . . 110.00 no
H14B C14 H14C . . . 110.00 no
S1 C15 H15A . . . 109.00 no
S1 C15 H15B . . . 109.00 no
S1 C15 H15C . . . 109.00 no
H15A C15 H15B . . . 109.00 no
H15A C15 H15C . . . 110.00 no
H15B C15 H15C . . . 109.00 no

loop_
_geom_bond_atom_site_label_1
_geom_bond_atom_site_label_2
_geom_bond_site_symmetry_1
_geom_bond_site_symmetry_2
_geom_bond_distance
_geom_bond_publ_flag
Pt1 Cl1 . 4_755 2.3228(17) no
Pt1 Cl2 . 4_755 2.3204(16) no
Pt1 Cl3 . 4_755 2.3233(16) no
Pt1 Cl3 . . 2.3233(16) no
Pt1 Cl1 . . 2.3228(17) no
Pt1 Cl2 . . 2.3204(16) no
S1 C14 . . 1.770(9) no
S1 C15 . . 1.710(12) no
S1 O1 . . 1.472(6) no
N1 C7 . . 1.293(9) no
N1 C8 . . 1.405(9) no
N1 HN1 . . 0.84(9) no
C1 C6 . . 1.410(7) no
C1 C2 . . 1.408(9) no
C1 C13 . . 1.452(7) no
C2 C3 . . 1.365(10) no
C3 C4 . . 1.399(10) no
C4 C5 . . 1.368(10) no
C5 C6 . . 1.402(9) no
C6 C7 . . 1.410(9) no
C8 C9 . . 1.398(9) no
C8 C13 . . 1.386(8) no
C9 C10 . . 1.362(10) no
C10 C11 . . 1.371(11) no
C11 C12 . . 1.375(11) no
C12 C13 . . 1.407(9) no
C2 H2 . . 0.9300 no
C3 H3 . . 0.9300 no
C4 H4 . . 0.9300 no
C5 H5 . . 0.9300 no
C7 H7 . . 0.9300 no
C9 H9 . . 0.9300 no
C10 H10 . . 0.9300 no
C11 H11 . . 0.9300 no
C12 H12 . . 0.9300 no
C14 H14B . . 0.9600 no
C14 H14A . . 0.9600 no
C14 H14C . . 0.9600 no
C15 H15C . . 0.9600 no
C15 H15A . . 0.9600 no
C15 H15B . . 0.9600 no

loop_
_geom_contact_atom_site_label_1
_geom_contact_atom_site_label_2
_geom_contact_distance
_geom_contact_site_symmetry_1
_geom_contact_site_symmetry_2
_geom_contact_publ_flag
Cl1 Cl1 3.331(2) . 4_755 no
Cl1 Cl2 3.272(2) . 4_755 no
Cl1 Cl3 3.265(2) . 4_755 no
Cl1 Cl3 3.284(2) . . no
Cl2 Cl1 3.272(2) . 4_755 no
Cl2 Cl3 3.297(2) . 4_755 no
Cl2 Cl3 3.293(2) . . no
Cl2 C7 3.540(7) . 2_664 no
Cl2 Cl2 3.258(2) . 4_755 no
Cl3 Cl2 3.293(2) . . no
Cl3 Cl1 3.284(2) . . no
Cl3 Cl1 3.265(2) . 4_755 no
Cl3 C10 3.646(7) . 1_654 no
Cl3 Cl2 3.297(2) . 4_755 no
Cl1 H15A 2.9100 . 3_566 no
Cl1 H14C 2.9400 . 7_654 no
Cl1 H2 2.9400 . 5_676 no
Cl1 H7 3.0500 . 3_566 no
Cl1 H12 2.8900 . 5_676 no
Cl2 H7 2.6800 . 2_664 no
Cl2 H15A 3.1200 . 2_664 no
Cl2 H5 3.0800 . 2_664 no
Cl3 H15C 3.0700 . 7_644 no
Cl3 H10 3.0000 . 1_654 no
Cl3 H5 2.9200 . 2_664 no
S1 HN1 3.01(9) . . no
O1 N1 2.621(8) . . no
O1 C9 3.309(9) . . no
O1 C8 3.420(9) . . no
O1 HN1 1.79(9) . . no
O1 H9 2.6500 . . no
N1 O1 2.621(8) . . no
C1 C8 3.492(8) . 7_555 no
C1 C4 3.566(9) . 7_545 no
C2 C7 3.379(9) . 7_555 no
C2 C6 3.573(9) . 7_555 no
C3 C6 3.426(9) . 7_555 no
C3 C5 3.596(10) . 7_555 no
C4 C1 3.566(9) . 7_555 no
C5 C3 3.596(10) . 7_545 no
C6 C3 3.426(9) . 7_545 no
C6 C13 3.511(8) . 7_555 no
C6 C2 3.573(9) . 7_545 no
C6 C8 3.598(8) . 7_555 no
C7 C2 3.379(9) . 7_545 no
C7 Cl2 3.540(7) . 2_665 no
C8 O1 3.420(9) . . no
C8 C6 3.598(8) . 7_545 no
C8 C9 3.533(9) . 7_555 no
C8 C1 3.492(8) . 7_545 no
C9 O1 3.309(9) . . no
C9 C8 3.533(9) . 7_545 no
C10 Cl3 3.646(7) . 1_456 no
C13 C6 3.511(8) . 7_545 no
C2 H12 2.7400 . . no
C2 H14A 2.9200 . 2_564 no
C4 H10 3.0400 . 2_564 no
C10 H3 3.0400 . 8_575 no
C12 H2 2.7300 . . no
HN1 H9 2.3600 . . no
HN1 S1 3.01(9) . . no
HN1 O1 1.79(9) . . no
H2 H12 2.1900 . . no
H2 H14A 2.2900 . 2_564 no
H2 C12 2.7300 . . no
H2 Cl1 2.9400 . 5_676 no
H3 C10 3.0400 . 8_574 no
H5 H7 2.4400 . . no
H5 Cl2 3.0800 . 2_665 no
H5 Cl3 2.9200 . 2_665 no
H7 Cl1 3.0500 . 3_466 no
H7 H5 2.4400 . . no
H7 Cl2 2.6800 . 2_665 no
H9 O1 2.6500 . . no
H9 HN1 2.3600 . . no
H10 C4 3.0400 . 2_565 no
H10 Cl3 3.0000 . 1_456 no
H11 H15B 2.4500 . 3_467 no
H12 C2 2.7400 . . no
H12 H2 2.1900 . . no
H12 Cl1 2.8900 . 5_676 no
H14A C2 2.9200 . 2_565 no
H14A H2 2.2900 . 2_565 no
H14B H15C 2.5200 . . no
H14C H15B 2.5200 . . no
H14C Cl1 2.9400 . 7_646 no
H15A Cl2 3.1200 . 2_665 no
H15A Cl1 2.9100 . 3_466 no
H15B H14C 2.5200 . . no
H15B H11 2.4500 . 3_567 no
H15C H14B 2.5200 . . no
H15C Cl3 3.0700 . 7_656 no

loop_
_geom_hbond_atom_site_label_D
_geom_hbond_atom_site_label_H
_geom_hbond_atom_site_label_A
_geom_hbond_site_symmetry_A
_geom_hbond_distance_DH
_geom_hbond_distance_HA
_geom_hbond_distance_DA
_geom_hbond_angle_DHA
_geom_hbond_publ_flag
N1 HN1 O1 . 0.84(9) 1.79(9) 2.621(8) 169(8) yes
C7 H7 Cl2 2_665 0.93 2.68 3.540(7) 154 yes

loop_
_geom_torsion_atom_site_label_1
_geom_torsion_atom_site_label_2
_geom_torsion_atom_site_label_3
_geom_torsion_atom_site_label_4
_geom_torsion_site_symmetry_1
_geom_torsion_site_symmetry_2
_geom_torsion_site_symmetry_3
_geom_torsion_site_symmetry_4
_geom_torsion
_geom_torsion_publ_flag
C7 N1 C8 C9 . . . . 179.5(6) no
C7 N1 C8 C13 . . . . -1.7(9) no
C8 N1 C7 C6 . . . . 0.4(10) no
C6 C1 C2 C3 . . . . 1.4(9) no
C13 C1 C2 C3 . . . . -178.4(6) no
C13 C1 C6 C7 . . . . -0.6(8) no
C2 C1 C13 C8 . . . . 179.2(6) no
C2 C1 C13 C12 . . . . 1.0(9) no
C6 C1 C13 C8 . . . . -0.6(8) no
C6 C1 C13 C12 . . . . -178.8(6) no
C2 C1 C6 C5 . . . . -0.9(9) no
C2 C1 C6 C7 . . . . 179.6(6) no
C13 C1 C6 C5 . . . . 178.9(6) no
C1 C2 C3 C4 . . . . -1.1(10) no
C2 C3 C4 C5 . . . . 0.2(11) no
C3 C4 C5 C6 . . . . 0.3(10) no
C4 C5 C6 C1 . . . . 0.1(10) no
C4 C5 C6 C7 . . . . 179.6(6) no
C1 C6 C7 N1 . . . . 0.7(9) no
C5 C6 C7 N1 . . . . -178.8(6) no
N1 C8 C9 C10 . . . . -179.8(6) no
C13 C8 C9 C10 . . . . 1.4(10) no
N1 C8 C13 C1 . . . . 1.7(8) no
N1 C8 C13 C12 . . . . -179.9(5) no
C9 C8 C13 C1 . . . . -179.5(6) no
C9 C8 C13 C12 . . . . -1.2(9) no
C8 C9 C10 C11 . . . . -0.8(11) no
C9 C10 C11 C12 . . . . -0.1(11) no
C10 C11 C12 C13 . . . . 0.3(11) no
C11 C12 C13 C1 . . . . 178.6(6) no
C11 C12 C13 C8 . . . . 0.4(9) no
